data_7128551
loop_
_publ_author_name
'Jackson, Nathan'
'Vazquez, Irma Rocio'
'Chen, Ying-Pin'
'Chen, Yu-Sheng'
'Gao, Wen-Yang'

_publ_section_title
;
 A porous supramolecular ionic solid.
;
_journal_issue 59
_journal_name_full 'Chemical communications (Cambridge, England)'
_journal_page_first 7248
_journal_page_last 7251
_journal_paper_doi 10.1039/d1cc02806e
_journal_volume 57
_journal_year 2021
_chemical_formula_moiety 'C108 H116 Cu12 N12 O64, 5[C3H7NO]'
_chemical_formula_sum 'C123 H151 Cu12 N17 O69'
_chemical_formula_weight 3734.08
_space_group_crystal_system cubic
_space_group_IT_number 217
_space_group_name_Hall 'I -4 2 3'
_space_group_name_H-M_alt 'I -4 3 m'
_atom_sites_solution_hydrogens mixed
_atom_sites_solution_primary dual
_audit_creation_date 2021-06-21
_audit_creation_method
;
Olex2 1.3
(compiled 2020.11.12 svn.r5f609507 for OlexSys, GUI svn.r6272)
;
_audit_update_record
;
2021-06-22 deposited with the CCDC.	2021-06-24 downloaded from the CCDC.
;
_cell_angle_alpha 90
_cell_angle_beta 90
_cell_angle_gamma 90
_cell_formula_units_Z 2
_cell_length_a 20.746(3)
_cell_length_b 20.746(3)
_cell_length_c 20.746(3)
_cell_measurement_reflns_used 9037
_cell_measurement_temperature 100.0
_cell_measurement_theta_max 18.42
_cell_measurement_theta_min 2.28
_cell_volume 8929(2)
_computing_cell_refinement 'SAINT V8.38A (Bruker, 2018)'
_computing_data_collection 'APEX3 (Bruker-AXS, 2015)'
_computing_data_reduction 'SAINT V8.38A (Bruker, 2018)'
_computing_molecular_graphics 'Olex2 1.3 (Dolomanov et al., 2009)'
_computing_publication_material 'Olex2 1.3 (Dolomanov et al., 2009)'
_computing_structure_refinement 'SHELXL 2018/3 (Sheldrick, 2015)'
_computing_structure_solution 'SHELXT 2018/2 (Sheldrick, 2018)'
_diffrn_ambient_temperature 100.0
_diffrn_measured_fraction_theta_full 0.993
_diffrn_measured_fraction_theta_max 0.996
_diffrn_measurement_device_type 'Pilatus3 X CdTe 1M'
_diffrn_measurement_method 'phi scans'
_diffrn_radiation_type synchrotron
_diffrn_radiation_wavelength 0.41328
_diffrn_reflns_av_R_equivalents 0.0503
_diffrn_reflns_av_unetI/netI 0.0097
_diffrn_reflns_Laue_measured_fraction_full 0.993
_diffrn_reflns_Laue_measured_fraction_max 0.996
_diffrn_reflns_limit_h_max 31
_diffrn_reflns_limit_h_min -31
_diffrn_reflns_limit_k_max 31
_diffrn_reflns_limit_k_min -31
_diffrn_reflns_limit_l_max 28
_diffrn_reflns_limit_l_min -31
_diffrn_reflns_number 177274
_diffrn_reflns_point_group_measured_fraction_full 0.994
_diffrn_reflns_point_group_measured_fraction_max 0.997
_diffrn_reflns_theta_full 14.357
_diffrn_reflns_theta_max 18.530
_diffrn_reflns_theta_min 1.141
_diffrn_source synchrotron
_diffrn_source_current 103.0
_diffrn_source_power 103.0
_diffrn_source_voltage 1000.0
_diffrn_standards_number 0
_exptl_absorpt_coefficient_mu 0.307
_exptl_absorpt_correction_T_max 0.7443
_exptl_absorpt_correction_T_min 0.6604
_exptl_absorpt_correction_type multi-scan
_exptl_absorpt_process_details
;
SADABS-2016/2 (Bruker,2016/2) was used for absorption correction.
wR2(int) was 0.0749 before and 0.0637 after correction.
The Ratio of minimum to maximum transmission is 0.8873.
The \l/2 correction factor is Not present.
;
_exptl_crystal_colour 'clear blue'
_exptl_crystal_colour_lustre clear
_exptl_crystal_colour_primary blue
_exptl_crystal_density_diffrn 1.389
_exptl_crystal_density_method 'not measured'
_exptl_crystal_description block
_exptl_crystal_F_000 3816
_exptl_crystal_size_max 0.1
_exptl_crystal_size_mid 0.1
_exptl_crystal_size_min 0.1
_refine_diff_density_max 0.587
_refine_diff_density_min -0.719
_refine_diff_density_rms 0.068
_refine_ls_abs_structure_details
;
 Refined as a perfect inversion twin.
;
_refine_ls_abs_structure_Flack 0.5
_refine_ls_extinction_method none
_refine_ls_goodness_of_fit_ref 1.065
_refine_ls_hydrogen_treatment mixed
_refine_ls_matrix_type full
_refine_ls_number_parameters 86
_refine_ls_number_reflns 3122
_refine_ls_number_restraints 6
_refine_ls_restrained_S_all 1.076
_refine_ls_R_factor_all 0.0298
_refine_ls_R_factor_gt 0.0291
_refine_ls_shift/su_max 0.001
_refine_ls_shift/su_mean 0.000
_refine_ls_structure_factor_coef Fsqd
_refine_ls_weighting_details 'w=1/[\s^2^(Fo^2^)+(0.0451P)^2^+11.6304P] where P=(Fo^2^+2Fc^2^)/3'
_refine_ls_weighting_scheme calc
_refine_ls_wR_factor_gt 0.0801
_refine_ls_wR_factor_ref 0.0813
_reflns_Friedel_coverage 0.871
_reflns_Friedel_fraction_full 0.996
_reflns_Friedel_fraction_max 0.998
_reflns_number_gt 3054
_reflns_number_total 3122
_reflns_threshold_expression 'I > 2\s(I)'
_cod_data_source_file d1cc02806e2.cif
_cod_data_source_block Cu_cage
_cod_depositor_comments 'Adding full bibliography for 7128551.cif.'
_cod_original_cell_volume 8928(4)
_cod_database_code 7128551
_shelx_shelxl_version_number 2018/3
_shelx_space_group_comment
;
The symmetry employed for this shelxl refinement is uniquely defined
by the following loop, which should always be used as a source of
symmetry information in preference to the above space-group names.
They are only intended as comments.
;
_shelx_estimated_absorpt_t_max 0.970
_shelx_estimated_absorpt_t_min 0.970
_olex2_refinement_description
;
1. Fixed Uiso
 At 1.2 times of:
  All C(H) groups
 At 1.5 times of:
  All C(H,H,H) groups, All O(H,H) groups
2. Restrained distances
 O4-H4A
 0.85 with sigma of 0.001
 O4-H4B
 0.85 with sigma of 0.001
 H4A-Cu1
 3 with sigma of 0.01
 H4B-Cu1
 3 with sigma of 0.01
 H4B-H4A
 1.38 with sigma of 0.001
 O4-H4B \\sim O4-H4A
 with sigma of 0.001
3. Uiso/Uaniso restraints and constraints
Uanis(C1) = Uanis(O1) = Uanis(Cu1)
4. Others
 Fixed Sof: H6A(0.5) H6B(0.5) H6C(0.5) H1A(0.5) H1B(0.5) H1C(0.5) O4(0.16667)
 H4A(0.16667) H4B(0.16667)
5.a Aromatic/amide H refined with riding coordinates:
 C4(H4), C5(H5)
5.b Idealised Me refined as rotating group:
 C6(H6A,H6B,H6C), C1(H1A,H1B,H1C)
;
_smtbx_masks_special_details
;
A solvent mask was calculated and 401 electrons were 
found in a volume of 2915\%A^3^ in 1 void per unit cell. 
This is consistent with the presence of 
10[(C3H7NO)] per Unit Cell 
which account for 400 electrons 
per unit cell.
;
_smtbx_masks_void_probe_radius 1.2
_smtbx_masks_void_truncation_radius 1.2
_olex2_submission_special_instructions 'No special instructions were received'

loop_
_space_group_symop_operation_xyz
'x, y, z'
'-x, -y, z'
'-x, y, -z'
'x, -y, -z'
'z, x, y'
'z, -x, -y'
'-z, -x, y'
'-z, x, -y'
'y, z, x'
'-y, z, -x'
'y, -z, -x'
'-y, -z, x'
'y, x, z'
'-y, -x, z'
'y, -x, -z'
'-y, x, -z'
'x, z, y'
'-x, z, -y'
'-x, -z, y'
'x, -z, -y'
'z, y, x'
'z, -y, -x'
'-z, y, -x'
'-z, -y, x'
'x+1/2, y+1/2, z+1/2'
'-x+1/2, -y+1/2, z+1/2'
'-x+1/2, y+1/2, -z+1/2'
'x+1/2, -y+1/2, -z+1/2'
'z+1/2, x+1/2, y+1/2'
'z+1/2, -x+1/2, -y+1/2'
'-z+1/2, -x+1/2, y+1/2'
'-z+1/2, x+1/2, -y+1/2'
'y+1/2, z+1/2, x+1/2'
'-y+1/2, z+1/2, -x+1/2'
'y+1/2, -z+1/2, -x+1/2'
'-y+1/2, -z+1/2, x+1/2'
'y+1/2, x+1/2, z+1/2'
'-y+1/2, -x+1/2, z+1/2'
'y+1/2, -x+1/2, -z+1/2'
'-y+1/2, x+1/2, -z+1/2'
'x+1/2, z+1/2, y+1/2'
'-x+1/2, z+1/2, -y+1/2'
'-x+1/2, -z+1/2, y+1/2'
'x+1/2, -z+1/2, -y+1/2'
'z+1/2, y+1/2, x+1/2'
'z+1/2, -y+1/2, -x+1/2'
'-z+1/2, y+1/2, -x+1/2'
'-z+1/2, -y+1/2, x+1/2'

loop_
_atom_site_label
_atom_site_type_symbol
_atom_site_fract_x
_atom_site_fract_y
_atom_site_fract_z
_atom_site_U_iso_or_equiv
_atom_site_adp_type
_atom_site_occupancy
_atom_site_site_symmetry_order
_atom_site_calc_flag
_atom_site_refinement_flags_posn
_atom_site_refinement_flags_adp
_atom_site_refinement_flags_occupancy
_atom_site_disorder_assembly
_atom_site_disorder_group
Cu1 Cu 0.44858(2) 0.17979(2) 0.55142(2) 0.01571(9) Uani 1 2 d DS T P . .
O2 O 0.44980(9) 0.18972(8) 0.64496(7) 0.0219(3) Uani 1 1 d . . . . .
O1 O 0.54091(7) 0.17432(11) 0.54091(7) 0.01571(9) Uani 1 2 d S T P . .
O3 O 0.46327(8) 0.08445(8) 0.67044(8) 0.0207(3) Uani 1 1 d . . . . .
N1 N 0.46593(12) 0.13399(8) 0.86601(8) 0.0141(4) Uani 1 2 d S T P . .
C4 C 0.45803(14) 0.22790(9) 0.77210(9) 0.0166(5) Uani 1 2 d S T P . .
H4 H 0.455609 0.260237 0.739763 0.020 Uiso 1 2 calc R U P . .
C2 C 0.45739(9) 0.14270(10) 0.68363(9) 0.0169(3) Uani 1 1 d . . . . .
C6 C 0.47134(15) 0.08400(9) 0.91600(9) 0.0166(4) Uani 1 2 d S T P . .
H6A H 0.467166 0.041346 0.896133 0.025 Uiso 0.5 1 calc R U P A -1
H6B H 0.437061 0.089912 0.947958 0.025 Uiso 0.5 1 calc R U P A -1
H6C H 0.513410 0.087436 0.937216 0.025 Uiso 0.5 1 calc R U P A -1
C3 C 0.45982(9) 0.16261(9) 0.75457(9) 0.0156(3) Uani 1 1 d . . . . .
C5 C 0.46426(9) 0.11639(10) 0.80239(9) 0.0157(3) Uani 1 1 d . . . . .
H5 H 0.466174 0.072072 0.791024 0.019 Uiso 1 1 calc R U . . .
C1 C 0.58781(9) 0.19402(14) 0.58781(9) 0.01571(9) Uani 1 2 d S T P . .
H1A H 0.602268 0.237940 0.578134 0.024 Uiso 0.5 1 calc R U P B -1
H1B H 0.624759 0.164620 0.586443 0.024 Uiso 0.5 1 calc R U P B -1
H1C H 0.568425 0.192954 0.630875 0.024 Uiso 0.5 1 calc R U P B -1
O4 O 0.4533(2) 0.2994(3) 0.5467(2) 0.0295(15) Uani 0.3333 2 d DS T P . .
H4A H 0.4306(4) 0.3249(6) 0.5694(4) 0.044 Uiso 0.3333 2 d DS U P . .
H4B H 0.4776(4) 0.3216(6) 0.5224(4) 0.044 Uiso 0.3333 2 d DS U P . .

loop_
_atom_site_aniso_label
_atom_site_aniso_U_11
_atom_site_aniso_U_22
_atom_site_aniso_U_33
_atom_site_aniso_U_23
_atom_site_aniso_U_13
_atom_site_aniso_U_12
Cu1 0.01356(10) 0.02003(16) 0.01356(10) -0.00085(8) 0.00035(11) 0.00085(8)
O2 0.0320(8) 0.0208(7) 0.0129(6) 0.0004(5) 0.0028(6) 0.0051(6)
O1 0.01356(10) 0.02003(16) 0.01356(10) -0.00085(8) 0.00035(11) 0.00085(8)
O3 0.0265(7) 0.0192(7) 0.0163(6) -0.0047(5) 0.0024(5) -0.0011(6)
N1 0.0166(9) 0.0129(5) 0.0129(5) -0.0016(7) 0.0011(5) -0.0011(5)
C4 0.0226(13) 0.0136(6) 0.0136(6) -0.0028(8) 0.0001(6) -0.0001(6)
C2 0.0166(8) 0.0197(8) 0.0145(7) -0.0030(6) 0.0005(6) 0.0013(6)
C6 0.0246(12) 0.0126(6) 0.0126(6) 0.0023(8) 0.0000(6) 0.0000(6)
C3 0.0188(8) 0.0158(7) 0.0122(7) -0.0019(6) 0.0017(6) -0.0026(6)
C5 0.0173(8) 0.0165(7) 0.0134(7) -0.0010(6) -0.0015(6) 0.0000(6)
C1 0.01356(10) 0.02003(16) 0.01356(10) -0.00085(8) 0.00035(11) 0.00085(8)
O4 0.034(2) 0.020(3) 0.034(2) -0.0055(18) 0.016(3) 0.0055(18)

loop_
_atom_type_symbol
_atom_type_description
_atom_type_scat_dispersion_real
_atom_type_scat_dispersion_imag
_atom_type_scat_source
C C -0.0001 0.0005 'International Tables Vol C Tables 4.2.6.8 and 6.1.1.4'
Cu Cu 0.2467 0.4706 'International Tables Vol C Tables 4.2.6.8 and 6.1.1.4'
H H 0.0000 0.0000 'International Tables Vol C Tables 4.2.6.8 and 6.1.1.4'
N N 0.0004 0.0010 'International Tables Vol C Tables 4.2.6.8 and 6.1.1.4'
O O 0.0017 0.0018 'International Tables Vol C Tables 4.2.6.8 and 6.1.1.4'

loop_
_geom_angle_atom_site_label_1
_geom_angle_atom_site_label_2
_geom_angle_atom_site_label_3
_geom_angle
_geom_angle_site_symmetry_1
_geom_angle_site_symmetry_3
_geom_angle_publ_flag
O2 Cu1 Cu1 133.94(6) 23_656 3_656 ?
O2 Cu1 Cu1 133.94(6) . 3_656 ?
O2 Cu1 O2 90.84(11) 23_656 . ?
O1 Cu1 Cu1 38.63(5) . 3_656 ?
O1 Cu1 Cu1 38.63(5) 3_656 3_656 ?
O1 Cu1 O2 172.30(8) 3_656 . ?
O1 Cu1 O2 172.30(8) . 23_656 ?
O1 Cu1 O2 96.06(7) 3_656 23_656 ?
O1 Cu1 O2 96.06(7) . . ?
O1 Cu1 O1 76.85(10) 3_656 . ?
C2 O2 Cu1 123.19(14) . . ?
Cu1 O1 Cu1 102.74(10) . 3_656 ?
C1 O1 Cu1 125.38(7) . . ?
C1 O1 Cu1 125.38(7) . 3_656 ?
C5 N1 C6 119.56(12) . . ?
C5 N1 C6 119.57(12) 20_566 . ?
C5 N1 C5 120.8(2) 20_566 . ?
C3 C4 H4 120.0 . . ?
C3 C4 H4 120.0 20_566 . ?
C3 C4 C3 120.0(2) 20_566 . ?
O2 C2 C3 113.80(17) . . ?
O3 C2 O2 128.14(19) . . ?
O3 C2 C3 118.06(18) . . ?
N1 C6 H6A 109.5 . . ?
N1 C6 H6B 109.5 . . ?
N1 C6 H6C 109.5 . . ?
H6A C6 H6B 109.5 . . ?
H6A C6 H6C 109.5 . . ?
H6B C6 H6C 109.5 . . ?
C4 C3 C2 120.62(18) . . ?
C5 C3 C4 119.04(19) . . ?
C5 C3 C2 120.35(18) . . ?
N1 C5 C3 120.54(19) . . ?
N1 C5 H5 119.7 . . ?
C3 C5 H5 119.7 . . ?
O1 C1 H1A 109.5 . . ?
O1 C1 H1B 109.5 . . ?
O1 C1 H1C 109.5 . . ?
H1A C1 H1B 109.5 . . ?
H1A C1 H1C 109.5 . . ?
H1B C1 H1C 109.5 . . ?
H4A O4 H4B 108.8(2) . . ?

loop_
_geom_bond_atom_site_label_1
_geom_bond_atom_site_label_2
_geom_bond_distance
_geom_bond_site_symmetry_2
_geom_bond_publ_flag
Cu1 Cu1 3.0174(9) 3_656 ?
Cu1 O2 1.9516(15) . ?
Cu1 O2 1.9515(16) 23_656 ?
Cu1 O1 1.9312(13) 3_656 ?
Cu1 O1 1.9312(13) . ?
O2 C2 1.273(2) . ?
O1 C1 1.435(3) . ?
O3 C2 1.245(2) . ?
N1 C6 1.471(4) . ?
N1 C5 1.370(2) 20_566 ?
N1 C5 1.370(2) . ?
C4 H4 0.9500 . ?
C4 C3 1.403(2) 20_566 ?
C4 C3 1.403(2) . ?
C2 C3 1.529(3) . ?
C6 H6A 0.9800 . ?
C6 H6B 0.9800 . ?
C6 H6C 0.9800 . ?
C3 C5 1.383(3) . ?
C5 H5 0.9500 . ?
C1 H1A 0.9800 . ?
C1 H1B 0.9800 . ?
C1 H1C 0.9800 . ?
O4 H4A 0.8490(11) . ?
O4 H4B 0.8490(12) . ?

loop_
_geom_torsion_atom_site_label_1
_geom_torsion_atom_site_label_2
_geom_torsion_atom_site_label_3
_geom_torsion_atom_site_label_4
_geom_torsion
_geom_torsion_site_symmetry_1
_geom_torsion_site_symmetry_2
_geom_torsion_site_symmetry_3
_geom_torsion_site_symmetry_4
_geom_torsion_publ_flag
Cu1 O2 C2 O3 -2.2(3) . . . . ?
Cu1 O2 C2 C3 177.29(13) . . . . ?
O2 C2 C3 C4 -4.1(3) . . . . ?
O2 C2 C3 C5 176.38(19) . . . . ?
O3 C2 C3 C4 175.5(2) . . . . ?
O3 C2 C3 C5 -4.1(3) . . . . ?
C4 C3 C5 N1 1.0(3) . . . . ?
C2 C3 C5 N1 -179.47(19) . . . . ?
C6 N1 C5 C3 -179.4(2) . . . . ?
C3 C4 C3 C2 179.53(16) 20_566 . . . ?
C3 C4 C3 C5 -0.9(4) 20_566 . . . ?
C5 N1 C5 C3 -1.0(4) 20_566 . . . ?

loop_
_smtbx_masks_void_nr
_smtbx_masks_void_average_x
_smtbx_masks_void_average_y
_smtbx_masks_void_average_z
_smtbx_masks_void_volume
_smtbx_masks_void_count_electrons
_smtbx_masks_void_content
1 -0.426 -0.238 0.574 2915.0 400.7 '10 (3C7HNO)'
